data_1575450
loop_
_publ_author_name
'Mohite, Manali A.'
'Balakrishna, Maravanji S.'

_publ_section_title
;
 Efficient C(sp3)--H alkylation of fluorene and bisindolylmethane
 synthesis catalysed by a PNN-Ni complex using alcohols
;
_journal_issue 19
_journal_name_full 'Catalysis Science &amp; Technology'
_journal_page_first 5713
_journal_page_last 5723
_journal_paper_doi 10.1039/D5CY00779H
_journal_volume 15
_journal_year 2025
_chemical_formula_moiety 'C26 H17 Br2 N O2'
_chemical_formula_sum 'C26 H17 Br2 N O2'
_chemical_formula_weight 535.237
_space_group_crystal_system monoclinic
_space_group_IT_number 14
_space_group_name_Hall '-P 2yn'
_space_group_name_H-M_alt 'P 1 21/n 1'
_symmetry_Int_Tables_number 14
_atom_sites_solution_primary dual
_audit_creation_date 2025-05-24
_audit_creation_method
;
Olex2 1.5
(compiled 2022.04.07 svn.rca3783a0 for OlexSys, GUI svn.r6498)
;
_audit_update_record
;
2025-05-30 deposited with the CCDC.	2025-08-14 downloaded from the CCDC.
;
_cell_angle_alpha 90
_cell_angle_beta 91.136(4)
_cell_angle_gamma 90
_cell_formula_units_Z 4
_cell_length_a 10.1389(11)
_cell_length_b 11.2656(13)
_cell_length_c 18.8705(17)
_cell_measurement_reflns_used 1686
_cell_measurement_temperature 150.00
_cell_measurement_theta_max 23.71
_cell_measurement_theta_min 2.82
_cell_volume 2155.0(4)
_computing_cell_refinement 'SAINT V8.40A (Bruker, 2019)'
_computing_data_reduction 'SAINT V8.40A (Bruker, 2019)'
_computing_molecular_graphics 'Olex2 1.5 (Dolomanov et al., 2009)'
_computing_publication_material 'Olex2 1.5 (Dolomanov et al., 2009)'
_computing_structure_refinement 'olex2.refine 1.5 (Bourhis et al., 2015)'
_computing_structure_solution 'SHELXT 2014/4 (Sheldrick, 2014)'
_diffrn_ambient_temperature 150.00
_diffrn_measured_fraction_theta_full 0.9939
_diffrn_measured_fraction_theta_max 0.9939
_diffrn_measurement_device_type 'Bruker APEX-II CCD'
_diffrn_measurement_method '\f and \w scans'
_diffrn_radiation_type 'Mo K\a'
_diffrn_radiation_wavelength 0.71073
_diffrn_reflns_av_R_equivalents 0.1493
_diffrn_reflns_av_unetI/netI 0.1669
_diffrn_reflns_Laue_measured_fraction_full 0.9939
_diffrn_reflns_Laue_measured_fraction_max 0.9939
_diffrn_reflns_limit_h_max 13
_diffrn_reflns_limit_h_min -13
_diffrn_reflns_limit_k_max 14
_diffrn_reflns_limit_k_min -14
_diffrn_reflns_limit_l_max 24
_diffrn_reflns_limit_l_min -24
_diffrn_reflns_number 15724
_diffrn_reflns_point_group_measured_fraction_full 0.9939
_diffrn_reflns_point_group_measured_fraction_max 0.9939
_diffrn_reflns_theta_full 24.9963
_diffrn_reflns_theta_max 25.00
_diffrn_reflns_theta_min 2.11
_diffrn_source_current 1.4
_diffrn_source_power 0.07
_diffrn_source_voltage 50.0
_diffrn_standards_number 0
_exptl_absorpt_coefficient_mu 3.785
_exptl_absorpt_correction_T_max 0.7457
_exptl_absorpt_correction_T_min 0.2055
_exptl_absorpt_correction_type none
_exptl_absorpt_process_details
;
SADABS-2016/2 (Bruker,2016/2) was used for absorption correction.
wR2(int) was 0.1660 before and 0.0835 after correction.
The Ratio of minimum to maximum transmission is 0.2756.
The \l/2 correction factor is Not present.
;
_exptl_crystal_colour colourless
_exptl_crystal_colour_primary colourless
_exptl_crystal_density_diffrn 1.650
_exptl_crystal_description block
_exptl_crystal_F_000 1062.964
_exptl_crystal_size_max 0.095
_exptl_crystal_size_mid 0.074
_exptl_crystal_size_min 0.052
_refine_diff_density_max 0.7847
_refine_diff_density_min -0.8877
_refine_diff_density_rms 0.2040
_refine_ls_d_res_high 0.8410
_refine_ls_d_res_low 9.6725
_refine_ls_goodness_of_fit_ref 0.9936
_refine_ls_hydrogen_treatment constr
_refine_ls_matrix_type full
_refine_ls_number_constraints 33
_refine_ls_number_parameters 280
_refine_ls_number_reflns 3761
_refine_ls_number_restraints 0
_refine_ls_restrained_S_all 0.9936
_refine_ls_R_factor_all 0.0949
_refine_ls_R_factor_gt 0.0527
_refine_ls_shift/su_max -0.0002
_refine_ls_shift/su_mean 0.0000
_refine_ls_structure_factor_coef Fsqd
_refine_ls_weighting_details 'w=1/[\s^2^(Fo^2^)+(0.0295P)^2^] where P=(Fo^2^+2Fc^2^)/3'
_refine_ls_weighting_scheme calc
_refine_ls_wR_factor_gt 0.1134
_refine_ls_wR_factor_ref 0.1344
_reflns_Friedel_coverage 0.0
_reflns_limit_h_max 10
_reflns_limit_h_min -12
_reflns_limit_k_max 13
_reflns_limit_k_min 0
_reflns_limit_l_max 22
_reflns_limit_l_min -9
_reflns_number_gt 2432
_reflns_number_total 3761
_reflns_threshold_expression I>=2u(I)
_cod_data_source_file d5cy00779h2.cif
_cod_data_source_block P6
_cod_depositor_comments 'Adding full bibliography for 1575447--1575450.cif.'
_cod_original_sg_symbol_Hall '-P 2ybc (x-z,y,z)'
_cod_database_code 1575450
_olex2_refinement_description
;
1.a Secondary CH2 refined with riding coordinates:
 C14(H14a,H14b)
1.b Aromatic/amide H refined with riding coordinates:
 C22(H22), C11(H11), C23(H23), C26(H26), C9(H9), C2(H2), C20(H20), C8(H8),
 C25(H25), C5(H5), C4(H4), C18(H18), C19(H19), C17(H17), C16(H16)
;
_olex2_submission_special_instructions 'No special instructions were received'

loop_
_space_group_symop_id
_space_group_symop_operation_xyz
1 x,y,z
2 -x+1/2,y+1/2,-z+1/2
3 -x,-y,-z
4 x-1/2,-y-1/2,z-1/2

loop_
_atom_site_label
_atom_site_type_symbol
_atom_site_fract_x
_atom_site_fract_y
_atom_site_fract_z
_atom_site_U_iso_or_equiv
_atom_site_adp_type
_atom_site_occupancy
_atom_site_refinement_flags_posn
Br1 Br 0.83550(6) 0.61198(6) 0.06057(3) 0.0456(2) Uani 1.000000 .
Br2 Br -0.03695(6) 0.36564(6) 0.32133(3) 0.0470(2) Uani 1.000000 .
O2 O 0.6751(5) 0.6400(4) 0.5469(2) 0.0565(13) Uani 1.000000 .
O1 O 0.6077(5) 0.8008(5) 0.4954(2) 0.0614(14) Uani 1.000000 .
N1 N 0.6254(5) 0.6936(5) 0.4963(2) 0.0373(13) Uani 1.000000 .
C21 C 0.5215(5) 0.4982(5) 0.3125(2) 0.0223(12) Uani 1.000000 .
C12 C 0.3256(5) 0.4408(5) 0.2365(3) 0.0241(12) Uani 1.000000 .
C13 C 0.4755(5) 0.4308(4) 0.2452(2) 0.0222(12) Uani 1.000000 .
C1 C 0.5203(5) 0.4968(5) 0.1783(3) 0.0249(12) Uani 1.000000 .
C7 C 0.2923(5) 0.5000(5) 0.1733(3) 0.0258(12) Uani 1.000000 .
C6 C 0.4121(5) 0.5330(5) 0.1372(3) 0.0262(13) Uani 1.000000 .
C22 C 0.4972(5) 0.6184(5) 0.3164(3) 0.0280(13) Uani 1.000000 .
H22 H 0.4567(5) 0.6572(5) 0.2770(3) 0.0336(15) Uiso 1.000000 R
C14 C 0.5230(5) 0.2998(4) 0.2440(3) 0.0280(13) Uani 1.000000 .
H14a H 0.6201(5) 0.2983(4) 0.2508(3) 0.0336(15) Uiso 1.000000 R
H14b H 0.4840(5) 0.2571(4) 0.2844(3) 0.0336(15) Uiso 1.000000 R
C11 C 0.2299(5) 0.3997(5) 0.2808(3) 0.0271(13) Uani 1.000000 .
H11 H 0.2529(5) 0.3598(5) 0.3236(3) 0.0326(15) Uiso 1.000000 R
C23 C 0.5299(5) 0.6841(5) 0.3760(3) 0.0340(14) Uani 1.000000 .
H23 H 0.5119(5) 0.7668(5) 0.3783(3) 0.0408(17) Uiso 1.000000 R
C24 C 0.5896(5) 0.6251(5) 0.4321(3) 0.0271(13) Uani 1.000000 .
C26 C 0.5831(5) 0.4425(5) 0.3696(3) 0.0310(13) Uani 1.000000 .
H26 H 0.6015(5) 0.3599(5) 0.3675(3) 0.0372(16) Uiso 1.000000 R
C9 C 0.0640(5) 0.4759(5) 0.1987(3) 0.0344(14) Uani 1.000000 .
H9 H -0.0266(5) 0.4876(5) 0.1870(3) 0.0412(17) Uiso 1.000000 R
C10 C 0.1004(5) 0.4176(5) 0.2614(3) 0.0284(13) Uani 1.000000 .
C15 C 0.4873(5) 0.2340(5) 0.1761(3) 0.0279(13) Uani 1.000000 .
C3 C 0.6644(6) 0.5785(5) 0.0937(3) 0.0319(14) Uani 1.000000 .
C2 C 0.6471(5) 0.5196(5) 0.1578(3) 0.0291(13) Uani 1.000000 .
H2 H 0.7207(5) 0.4960(5) 0.1864(3) 0.0349(16) Uiso 1.000000 R
C20 C 0.3613(6) 0.1882(5) 0.1648(3) 0.0335(14) Uani 1.000000 .
H20 H 0.2969(6) 0.1967(5) 0.2003(3) 0.0402(17) Uiso 1.000000 R
C8 C 0.1595(5) 0.5163(5) 0.1539(3) 0.0334(14) Uani 1.000000 .
H8 H 0.1358(5) 0.5545(5) 0.1106(3) 0.0401(17) Uiso 1.000000 R
C25 C 0.6182(6) 0.5072(5) 0.4303(3) 0.0342(14) Uani 1.000000 .
H25 H 0.6612(6) 0.4696(5) 0.4695(3) 0.0410(17) Uiso 1.000000 R
C5 C 0.4307(6) 0.5931(5) 0.0733(3) 0.0326(14) Uani 1.000000 .
H5 H 0.3573(6) 0.6192(5) 0.0454(3) 0.0391(17) Uiso 1.000000 R
C4 C 0.5578(6) 0.6135(5) 0.0516(3) 0.0349(14) Uani 1.000000 .
H4 H 0.5723(6) 0.6517(5) 0.0076(3) 0.0419(17) Uiso 1.000000 R
C18 C 0.4206(6) 0.1173(5) 0.0502(3) 0.0351(14) Uani 1.000000 .
H18 H 0.3983(6) 0.0780(5) 0.0071(3) 0.0421(17) Uiso 1.000000 R
C19 C 0.3286(6) 0.1301(5) 0.1019(3) 0.0360(14) Uani 1.000000 .
H19 H 0.2422(6) 0.0992(5) 0.0948(3) 0.0432(17) Uiso 1.000000 R
C17 C 0.5461(6) 0.1622(5) 0.0616(3) 0.0399(15) Uani 1.000000 .
H17 H 0.6108(6) 0.1533(5) 0.0263(3) 0.0479(18) Uiso 1.000000 R
C16 C 0.5775(5) 0.2195(5) 0.1236(3) 0.0358(14) Uani 1.000000 .
H16 H 0.6642(5) 0.2501(5) 0.1305(3) 0.0430(17) Uiso 1.000000 R

loop_
_atom_site_aniso_label
_atom_site_aniso_U_11
_atom_site_aniso_U_22
_atom_site_aniso_U_33
_atom_site_aniso_U_12
_atom_site_aniso_U_13
_atom_site_aniso_U_23
Br1 0.0392(4) 0.0520(5) 0.0459(4) -0.0061(3) 0.0086(3) 0.0076(3)
Br2 0.0405(4) 0.0487(5) 0.0523(4) -0.0078(3) 0.0121(3) -0.0014(3)
O2 0.066(3) 0.079(4) 0.024(2) -0.010(3) -0.012(2) -0.004(2)
O1 0.078(4) 0.054(4) 0.051(3) 0.007(3) -0.023(3) -0.026(2)
N1 0.027(3) 0.055(4) 0.030(3) -0.011(3) 0.006(2) -0.009(3)
C21 0.025(3) 0.022(3) 0.021(3) -0.001(2) -0.001(2) -0.001(2)
C12 0.031(3) 0.018(3) 0.022(3) 0.001(2) -0.007(2) -0.006(2)
C13 0.028(3) 0.016(3) 0.022(3) -0.002(2) 0.002(2) 0.008(2)
C1 0.030(3) 0.018(3) 0.027(3) 0.005(2) -0.002(2) -0.004(2)
C7 0.034(3) 0.021(3) 0.022(3) 0.003(3) -0.006(2) -0.002(2)
C6 0.030(3) 0.026(3) 0.023(3) -0.001(3) -0.002(2) -0.001(2)
C22 0.029(3) 0.030(3) 0.024(3) 0.006(3) -0.006(2) 0.003(2)
C14 0.034(3) 0.019(3) 0.032(3) 0.005(3) -0.003(2) -0.000(2)
C11 0.030(3) 0.023(3) 0.029(3) -0.001(3) -0.002(2) -0.000(2)
C23 0.032(3) 0.033(4) 0.037(3) -0.003(3) 0.001(3) -0.004(3)
C24 0.023(3) 0.038(4) 0.020(3) -0.007(3) 0.002(2) -0.002(2)
C26 0.039(3) 0.025(3) 0.028(3) 0.005(3) -0.009(3) 0.004(2)
C9 0.021(3) 0.032(4) 0.050(4) 0.002(3) -0.008(3) 0.001(3)
C10 0.025(3) 0.026(3) 0.034(3) -0.002(2) 0.003(2) -0.004(2)
C15 0.033(3) 0.016(3) 0.034(3) 0.004(3) -0.002(3) 0.003(2)
C3 0.035(3) 0.025(3) 0.036(3) -0.004(3) 0.006(3) 0.001(3)
C2 0.030(3) 0.030(3) 0.028(3) -0.003(3) -0.005(2) 0.001(2)
C20 0.045(4) 0.027(3) 0.029(3) -0.000(3) 0.004(3) -0.004(2)
C8 0.033(3) 0.034(4) 0.033(3) -0.001(3) -0.008(3) 0.005(3)
C25 0.032(3) 0.041(4) 0.029(3) 0.002(3) -0.005(3) 0.005(3)
C5 0.040(4) 0.035(3) 0.023(3) 0.004(3) -0.005(3) -0.000(3)
C4 0.052(4) 0.031(4) 0.021(3) -0.003(3) -0.002(3) -0.003(2)
C18 0.041(4) 0.029(4) 0.035(3) 0.006(3) 0.002(3) -0.008(3)
C19 0.034(3) 0.036(4) 0.039(3) -0.005(3) 0.001(3) -0.003(3)
C17 0.040(4) 0.035(4) 0.045(4) 0.007(3) 0.013(3) -0.007(3)
C16 0.023(3) 0.037(4) 0.047(4) 0.004(3) 0.004(3) -0.011(3)

loop_
_atom_type_symbol
_atom_type_scat_dispersion_real
_atom_type_scat_dispersion_imag
_atom_type_scat_Cromer_Mann_a1
_atom_type_scat_Cromer_Mann_a2
_atom_type_scat_Cromer_Mann_a3
_atom_type_scat_Cromer_Mann_a4
_atom_type_scat_Cromer_Mann_b1
_atom_type_scat_Cromer_Mann_b2
_atom_type_scat_Cromer_Mann_b3
_atom_type_scat_Cromer_Mann_b4
_atom_type_scat_Cromer_Mann_c
_atom_type_scat_source
_atom_type_scat_dispersion_source
Br -0.28346 2.55990 17.17890 5.23580 5.63770 3.98510 2.17230 16.57960 0.26090 41.43280 2.95570 'International Tables Volume C Table 6.1.1.4 (pp. 500-502)' 'Henke, Gullikson and Davis, At. Data and Nucl. Data Tables, 1993, 54, 2'
C 0.00347 0.00161 2.31000 1.02000 1.58860 0.86500 20.84390 10.20750 0.56870 51.65120 0.21560 'International Tables Volume C Table 6.1.1.4 (pp. 500-502)' 'Henke, Gullikson and Davis, At. Data and Nucl. Data Tables, 1993, 54, 2'
H 0.00000 0.00000 0.49300 0.32291 0.14019 0.04081 10.51090 26.12570 3.14236 57.79970 0.00304 'International Tables Volume C Table 6.1.1.4 (pp. 500-502)' 'Henke, Gullikson and Davis, At. Data and Nucl. Data Tables, 1993, 54, 2'
N 0.00653 0.00323 12.21260 3.13220 2.01250 1.16630 0.00570 9.89330 28.99750 0.58260 -11.52900 'International Tables Volume C Table 6.1.1.4 (pp. 500-502)' 'Henke, Gullikson and Davis, At. Data and Nucl. Data Tables, 1993, 54, 2'
O 0.01158 0.00611 3.04850 2.28680 1.54630 0.86700 13.27710 5.70110 0.32390 32.90890 0.25080 'International Tables Volume C Table 6.1.1.4 (pp. 500-502)' 'Henke, Gullikson and Davis, At. Data and Nucl. Data Tables, 1993, 54, 2'

loop_
_geom_angle_atom_site_label_1
_geom_angle_atom_site_label_2
_geom_angle_atom_site_label_3
_geom_angle
_geom_angle_site_symmetry_1
_geom_angle_site_symmetry_3
_geom_angle_publ_flag
O1 N1 O2 123.6(5) . . ?
C24 N1 O2 118.1(5) . . ?
C24 N1 O1 118.2(5) . . ?
C22 C21 C13 118.5(4) . . ?
C26 C21 C13 122.8(5) . . ?
C26 C21 C22 118.7(5) . . ?
C7 C12 C13 110.4(4) . . ?
C11 C12 C13 128.4(5) . . ?
C11 C12 C7 121.1(5) . . ?
C12 C13 C21 109.6(4) . . ?
C1 C13 C21 110.3(4) . . ?
C1 C13 C12 100.6(4) . . ?
C14 C13 C21 113.0(4) . . ?
C14 C13 C12 112.1(4) . . ?
C14 C13 C1 110.5(4) . . ?
C6 C1 C13 110.9(5) . . ?
C2 C1 C13 127.9(5) . . ?
C2 C1 C6 121.3(5) . . ?
C6 C7 C12 109.3(5) . . ?
C8 C7 C12 119.9(5) . . ?
C8 C7 C6 130.7(5) . . ?
C7 C6 C1 108.7(4) . . ?
C5 C6 C1 120.3(5) . . ?
C5 C6 C7 131.0(5) . . ?
H22 C22 C21 119.0(3) . . ?
C23 C22 C21 122.1(5) . . ?
C23 C22 H22 119.0(3) . . ?
H14a C14 C13 108.7(3) . . ?
H14b C14 C13 108.7(3) . . ?
H14b C14 H14a 107.6 . . ?
C15 C14 C13 114.0(4) . . ?
C15 C14 H14a 108.7(3) . . ?
C15 C14 H14b 108.7(3) . . ?
H11 C11 C12 120.9(3) . . ?
C10 C11 C12 118.2(5) . . ?
C10 C11 H11 120.9(3) . . ?
H23 C23 C22 121.3(3) . . ?
C24 C23 C22 117.4(5) . . ?
C24 C23 H23 121.3(3) . . ?
C23 C24 N1 118.3(5) . . ?
C25 C24 N1 118.8(5) . . ?
C25 C24 C23 122.9(5) . . ?
H26 C26 C21 119.8(3) . . ?
C25 C26 C21 120.3(5) . . ?
C25 C26 H26 119.8(3) . . ?
C10 C9 H9 120.0(3) . . ?
C8 C9 H9 120.0(3) . . ?
C8 C9 C10 119.9(5) . . ?
C11 C10 Br2 120.3(4) . . ?
C9 C10 Br2 117.6(4) . . ?
C9 C10 C11 122.1(5) . . ?
C20 C15 C14 120.9(5) . . ?
C16 C15 C14 121.1(5) . . ?
C16 C15 C20 118.0(5) . . ?
C2 C3 Br1 120.9(4) . . ?
C4 C3 Br1 117.6(4) . . ?
C4 C3 C2 121.5(5) . . ?
C3 C2 C1 117.9(5) . . ?
H2 C2 C1 121.0(3) . . ?
H2 C2 C3 121.0(3) . . ?
H20 C20 C15 119.7(3) . . ?
C19 C20 C15 120.6(5) . . ?
C19 C20 H20 119.7(3) . . ?
C9 C8 C7 118.8(5) . . ?
H8 C8 C7 120.6(3) . . ?
H8 C8 C9 120.6(3) . . ?
C26 C25 C24 118.5(5) . . ?
H25 C25 C24 120.7(3) . . ?
H25 C25 C26 120.7(3) . . ?
H5 C5 C6 120.7(3) . . ?
C4 C5 C6 118.6(5) . . ?
C4 C5 H5 120.7(3) . . ?
C5 C4 C3 120.4(5) . . ?
H4 C4 C3 119.8(3) . . ?
H4 C4 C5 119.8(3) . . ?
C19 C18 H18 120.4(4) . . ?
C17 C18 H18 120.4(3) . . ?
C17 C18 C19 119.2(5) . . ?
C18 C19 C20 120.2(6) . . ?
H19 C19 C20 119.9(3) . . ?
H19 C19 C18 119.9(4) . . ?
H17 C17 C18 119.9(3) . . ?
C16 C17 C18 120.2(5) . . ?
C16 C17 H17 119.9(3) . . ?
C17 C16 C15 121.8(6) . . ?
H16 C16 C15 119.1(3) . . ?
H16 C16 C17 119.1(3) . . ?

loop_
_geom_bond_atom_site_label_1
_geom_bond_atom_site_label_2
_geom_bond_distance
_geom_bond_site_symmetry_2
_geom_bond_publ_flag
Br1 C3 1.893(5) . ?
Br2 C10 1.904(5) . ?
O2 N1 1.230(6) . ?
O1 N1 1.220(7) . ?
N1 C24 1.476(7) . ?
C21 C13 1.543(7) . ?
C21 C22 1.378(7) . ?
C21 C26 1.386(7) . ?
C12 C13 1.530(7) . ?
C12 C7 1.402(7) . ?
C12 C11 1.373(7) . ?
C13 C1 1.541(7) . ?
C13 C14 1.553(7) . ?
C1 C6 1.393(7) . ?
C1 C2 1.374(7) . ?
C7 C6 1.453(7) . ?
C7 C8 1.400(7) . ?
C6 C5 1.398(7) . ?
C22 H22 0.9500 . ?
C22 C23 1.381(7) . ?
C14 H14a 0.9900 . ?
C14 H14b 0.9900 . ?
C14 C15 1.518(7) . ?
C11 H11 0.9500 . ?
C11 C10 1.371(7) . ?
C23 H23 0.9500 . ?
C23 C24 1.379(7) . ?
C24 C25 1.361(8) . ?
C26 H26 0.9500 . ?
C26 C25 1.398(7) . ?
C9 H9 0.9500 . ?
C9 C10 1.396(7) . ?
C9 C8 1.375(8) . ?
C15 C20 1.391(8) . ?
C15 C16 1.371(7) . ?
C3 C2 1.393(7) . ?
C3 C4 1.387(8) . ?
C2 H2 0.9500 . ?
C20 H20 0.9500 . ?
C20 C19 1.388(7) . ?
C8 H8 0.9500 . ?
C25 H25 0.9500 . ?
C5 H5 0.9500 . ?
C5 C4 1.378(8) . ?
C4 H4 0.9500 . ?
C18 H18 0.9500 . ?
C18 C19 1.371(8) . ?
C18 C17 1.383(8) . ?
C19 H19 0.9500 . ?
C17 H17 0.9500 . ?
C17 C16 1.368(8) . ?
C16 H16 0.9500 . ?

loop_
_geom_torsion_atom_site_label_1
_geom_torsion_atom_site_label_2
_geom_torsion_atom_site_label_3
_geom_torsion_atom_site_label_4
_geom_torsion
_geom_torsion_site_symmetry_1
_geom_torsion_site_symmetry_2
_geom_torsion_site_symmetry_3
_geom_torsion_site_symmetry_4
_geom_torsion_publ_flag
Br1 C3 C2 C1 -179.2(4) . . . . ?
Br1 C3 C4 C5 -179.1(4) . . . . ?
Br2 C10 C11 C12 -178.7(4) . . . . ?
Br2 C10 C9 C8 179.3(4) . . . . ?
O2 N1 C24 C23 177.9(5) . . . . ?
O2 N1 C24 C25 -2.9(6) . . . . ?
O1 N1 C24 C23 -4.2(6) . . . . ?
O1 N1 C24 C25 174.9(5) . . . . ?
N1 C24 C23 C22 180.0(5) . . . . ?
N1 C24 C25 C26 179.5(5) . . . . ?
C21 C13 C12 C7 117.8(4) . . . . ?
C21 C13 C12 C11 -62.8(5) . . . . ?
C21 C13 C1 C6 -118.1(4) . . . . ?
C21 C13 C1 C2 62.4(5) . . . . ?
C21 C13 C14 C15 -175.9(4) . . . . ?
C21 C22 C23 C24 0.6(6) . . . . ?
C21 C26 C25 C24 0.6(6) . . . . ?
C12 C13 C1 C6 -2.3(4) . . . . ?
C12 C13 C1 C2 178.2(4) . . . . ?
C12 C13 C14 C15 59.6(5) . . . . ?
C12 C7 C6 C1 -1.2(5) . . . . ?
C12 C7 C6 C5 -179.7(4) . . . . ?
C12 C7 C8 C9 1.6(6) . . . . ?
C12 C11 C10 C9 -0.0(6) . . . . ?
C13 C1 C6 C7 2.3(5) . . . . ?
C13 C1 C6 C5 -179.0(4) . . . . ?
C13 C1 C2 C3 178.3(6) . . . . ?
C13 C14 C15 C20 -79.9(5) . . . . ?
C13 C14 C15 C16 99.2(5) . . . . ?
C1 C6 C7 C8 -179.8(4) . . . . ?
C1 C6 C5 C4 1.1(6) . . . . ?
C1 C2 C3 C4 0.1(6) . . . . ?
C7 C6 C5 C4 179.5(6) . . . . ?
C7 C8 C9 C10 -1.3(6) . . . . ?
C6 C5 C4 C3 -2.1(6) . . . . ?
C22 C23 C24 C25 0.8(6) . . . . ?
C14 C15 C20 C19 178.8(5) . . . . ?
C14 C15 C16 C17 -178.9(5) . . . . ?
C11 C10 C9 C8 0.6(7) . . . . ?
C23 C24 C25 C26 -1.4(6) . . . . ?
C15 C20 C19 C18 0.0(7) . . . . ?
C15 C16 C17 C18 0.2(7) . . . . ?
C20 C19 C18 C17 0.4(7) . . . . ?
